data_4308906
loop_
_publ_author_name
'Xiaodan Guo'
'Guangshan Zhu'
'Qianrong Fang'
'Ming Xue'
'Ge Tian'
'Jinyu Sun'
'Xiaotian Li'
'Shilun Qiu'

_publ_section_title
;
Synthesis, Structure and Luminescent Properties of Rare Earth Coordination
Polymers Constructed from Paddle-Wheel Building Blocks
;
_journal_name_full 'Inorganic Chemistry'
_journal_page_first 3850
_journal_page_last 3855
_journal_paper_doi 10.1021/ic0500457
_journal_volume 44
_journal_year 2005
_chemical_formula_sum 'C21 H14 N0 O7 Y'
_chemical_formula_weight 467.23
_chemical_name_systematic
; 
 ? 
;
_space_group_IT_number 15
_symmetry_cell_setting monoclinic
_symmetry_space_group_name_Hall '-C 2yc'
_symmetry_space_group_name_H-M 'C 1 2/c 1'
_atom_sites_solution_hydrogens geom
_atom_sites_solution_primary direct
_atom_sites_solution_secondary difmap
_audit_creation_method SHELXL-97
_cell_angle_alpha 90.00
_cell_angle_beta 106.789(2)
_cell_angle_gamma 90.00
_cell_formula_units_Z 8
_cell_length_a 25.1904(14)
_cell_length_b 17.1122(14)
_cell_length_c 18.5799(12)
_cell_measurement_temperature 273(2)
_cell_volume 7667.7(9)
_computing_cell_refinement 'Bruker SMART'
_computing_data_collection 'Bruker SMART'
_computing_data_reduction 'Bruker SMART'
_computing_molecular_graphics 'SHELXS-97 (Sheldrick, 1990)'
_computing_publication_material 'SHELXL-97 (Sheldrick, 1997)'
_computing_structure_refinement 'SHELXL-97 (Sheldrick, 1997)'
_computing_structure_solution 'SHELXS-97 (Sheldrick, 1990)'
_diffrn_ambient_temperature 273(2)
_diffrn_measured_fraction_theta_full 0.875
_diffrn_measured_fraction_theta_max 0.875
_diffrn_measurement_device_type 'CCD area detector'
_diffrn_measurement_method 'phi and omega scans'
_diffrn_radiation_monochromator graphite
_diffrn_radiation_source 'fine-focus sealed tube'
_diffrn_radiation_type MoK\a
_diffrn_radiation_wavelength 0.71073
_diffrn_reflns_av_R_equivalents 0.0741
_diffrn_reflns_av_sigmaI/netI 0.1267
_diffrn_reflns_limit_h_max 32
_diffrn_reflns_limit_h_min -33
_diffrn_reflns_limit_k_max 22
_diffrn_reflns_limit_k_min -22
_diffrn_reflns_limit_l_max 24
_diffrn_reflns_limit_l_min -12
_diffrn_reflns_number 21971
_diffrn_reflns_theta_full 28.26
_diffrn_reflns_theta_max 28.26
_diffrn_reflns_theta_min 2.00
_diffrn_standards_decay_% 0
_diffrn_standards_interval_count 0
_diffrn_standards_interval_time .
_diffrn_standards_number 0
_exptl_absorpt_coefficient_mu 1.542
_exptl_absorpt_correction_type empirical
_exptl_absorpt_process_details SADABS
_exptl_crystal_colour colorless
_exptl_crystal_density_diffrn 0.809
_exptl_crystal_density_method 'not measured'
_exptl_crystal_description block
_exptl_crystal_F_000 1880
_exptl_crystal_size_max 0.8
_exptl_crystal_size_mid 0.3
_exptl_crystal_size_min 0.3
_refine_diff_density_max 1.289
_refine_diff_density_min -0.410
_refine_diff_density_rms 0.109
_refine_ls_extinction_method none
_refine_ls_goodness_of_fit_ref 0.960
_refine_ls_hydrogen_treatment mixed
_refine_ls_matrix_type full
_refine_ls_number_parameters 262
_refine_ls_number_reflns 8324
_refine_ls_number_restraints 0
_refine_ls_restrained_S_all 0.960
_refine_ls_R_factor_all 0.1253
_refine_ls_R_factor_gt 0.0745
_refine_ls_shift/su_max 0.003
_refine_ls_shift/su_mean 0.000
_refine_ls_structure_factor_coef Fsqd
_refine_ls_weighting_details 'calc w=1/[\s^2^(Fo^2^)+(0.1069P)^2^+0.0000P] where P=(Fo^2^+2Fc^2^)/3'
_refine_ls_weighting_scheme calc
_refine_ls_wR_factor_gt 0.1868
_refine_ls_wR_factor_ref 0.2048
_reflns_number_gt 4717
_reflns_number_total 8324
_reflns_threshold_expression >2sigma(I)
_cod_data_source_file ic0500457si20050112_103555_4.cif
_cod_data_source_block Y(bpdc)1.5(H2O)
_cod_database_code 4308906

loop_
_symmetry_equiv_pos_as_xyz
'x, y, z'
'-x, y, -z+1/2'
'x+1/2, y+1/2, z'
'-x+1/2, y+1/2, -z+1/2'
'-x, -y, -z'
'x, -y, z-1/2'
'-x+1/2, -y+1/2, -z'
'x+1/2, -y+1/2, z-1/2'

loop_
_atom_site_label
_atom_site_type_symbol
_atom_site_fract_x
_atom_site_fract_y
_atom_site_fract_z
_atom_site_U_iso_or_equiv
_atom_site_adp_type
_atom_site_occupancy
_atom_site_symmetry_multiplicity
_atom_site_calc_flag
_atom_site_refinement_flags
_atom_site_disorder_assembly
_atom_site_disorder_group
Y1 Y 0.997247(17) 0.45918(3) 0.10460(3) 0.02900(17) Uani 1 1 d . . .
O1 O 1.06483(15) 0.5559(2) 0.1307(2) 0.0510(10) Uani 1 1 d . . .
O2 O 1.05239(15) 0.4300(2) 0.2193(2) 0.0498(10) Uani 1 1 d . . .
O3 O 0.95105(15) 0.5725(2) 0.0588(2) 0.0444(9) Uani 1 1 d . . .
O4 O 0.92894(13) 0.4686(2) 0.1624(2) 0.0392(8) Uani 1 1 d . . .
O5 O 0.9737(2) 0.3265(2) 0.1190(3) 0.0696(13) Uani 1 1 d . . .
O6 O 0.94265(15) 0.4272(3) -0.0113(2) 0.0551(11) Uani 1 1 d . . .
O7 O 1.06198(15) 0.3937(2) 0.0609(2) 0.0505(10) Uani 1 1 d . . .
C1 C 0.6944(3) 0.2178(5) 0.1926(4) 0.072(2) Uani 1 1 d . . .
C2 C 0.7164(2) 0.2475(4) 0.1389(3) 0.0552(16) Uani 1 1 d . . .
C3 C 0.7656(2) 0.3006(4) 0.1583(3) 0.0539(16) Uani 1 1 d . . .
C4 C 0.8064(3) 0.2912(5) 0.2298(4) 0.072(2) Uani 1 1 d . . .
C5 C 0.8529(3) 0.3376(4) 0.2475(3) 0.0636(19) Uani 1 1 d . . .
C6 C 0.8634(2) 0.3898(3) 0.1964(3) 0.0413(13) Uani 1 1 d . . .
C7 C 0.8234(2) 0.3984(4) 0.1274(3) 0.0587(18) Uani 1 1 d . . .
C8 C 0.7755(3) 0.3547(4) 0.1097(4) 0.0652(19) Uani 1 1 d . . .
C9 C 0.91681(19) 0.4343(3) 0.2150(3) 0.0316(11) Uani 1 1 d . . .
C10 C 0.7751(2) 0.7294(4) 0.0003(3) 0.0587(17) Uani 1 1 d . . .
C11 C 0.8021(3) 0.6789(5) 0.0585(4) 0.081(3) Uani 1 1 d . . .
C12 C 0.8504(3) 0.6403(5) 0.0582(4) 0.073(2) Uani 1 1 d . . .
C13 C 0.8746(2) 0.6504(3) 0.0021(3) 0.0455(14) Uani 1 1 d . . .
C14 C 0.8502(3) 0.7049(5) -0.0540(4) 0.076(2) Uani 1 1 d . . .
C15 C 0.8018(3) 0.7416(5) -0.0548(4) 0.076(2) Uani 1 1 d . . .
C16 C 0.9254(2) 0.6059(3) 0.0002(3) 0.0357(12) Uani 1 1 d . . .
C17 C 1.1922(3) 0.7256(5) 0.0650(4) 0.070(2) Uani 1 1 d . . .
C18 C 1.1471(3) 0.6764(5) 0.0451(4) 0.074(2) Uani 1 1 d . . .
C19 C 1.1253(2) 0.6444(4) 0.0993(3) 0.0505(15) Uani 1 1 d . . .
C20 C 1.1490(3) 0.6671(5) 0.1747(4) 0.077(2) Uani 1 1 d . . .
C21 C 1.0794(2) 0.5883(3) 0.0796(3) 0.0418(13) Uani 1 1 d . . .

loop_
_atom_site_aniso_label
_atom_site_aniso_U_11
_atom_site_aniso_U_22
_atom_site_aniso_U_33
_atom_site_aniso_U_23
_atom_site_aniso_U_13
_atom_site_aniso_U_12
Y1 0.0213(2) 0.0323(3) 0.0351(3) 0.0003(2) 0.01093(17) 0.0016(2)
O1 0.038(2) 0.052(3) 0.061(3) -0.008(2) 0.0108(19) -0.0197(17)
O2 0.038(2) 0.075(3) 0.038(2) 0.0111(19) 0.0133(18) 0.0244(19)
O3 0.037(2) 0.049(2) 0.050(2) 0.0071(19) 0.0182(18) 0.0157(17)
O4 0.0297(18) 0.042(2) 0.053(2) 0.0093(17) 0.0234(16) -0.0001(15)
O5 0.088(3) 0.041(2) 0.089(3) 0.002(2) 0.040(3) -0.006(2)
O6 0.033(2) 0.069(3) 0.057(3) -0.021(2) 0.0033(19) -0.0098(19)
O7 0.043(2) 0.064(3) 0.053(2) 0.003(2) 0.0271(19) 0.0221(18)
C1 0.071(4) 0.101(6) 0.046(4) -0.022(4) 0.018(3) -0.058(4)
C2 0.039(3) 0.071(4) 0.052(4) -0.005(3) 0.008(3) -0.024(3)
C3 0.045(3) 0.067(4) 0.049(4) -0.004(3) 0.014(3) -0.021(3)
C4 0.056(4) 0.110(6) 0.045(4) 0.001(4) 0.007(3) -0.043(4)
C5 0.054(4) 0.088(5) 0.045(4) 0.009(3) 0.009(3) -0.037(3)
C6 0.031(3) 0.056(3) 0.038(3) 0.001(3) 0.013(2) -0.008(2)
C7 0.037(3) 0.090(5) 0.047(4) 0.008(3) 0.010(3) -0.025(3)
C8 0.049(4) 0.088(5) 0.054(4) 0.002(4) 0.008(3) -0.033(3)
C9 0.026(2) 0.030(3) 0.041(3) -0.009(2) 0.014(2) -0.0026(19)
C10 0.054(4) 0.078(4) 0.054(4) 0.014(3) 0.029(3) 0.039(3)
C11 0.071(5) 0.116(6) 0.076(5) 0.046(4) 0.053(4) 0.060(4)
C12 0.059(4) 0.096(5) 0.077(5) 0.046(4) 0.038(4) 0.046(4)
C13 0.039(3) 0.056(4) 0.044(3) 0.006(3) 0.017(3) 0.026(3)
C14 0.071(5) 0.103(6) 0.074(5) 0.033(4) 0.051(4) 0.046(4)
C15 0.088(5) 0.084(5) 0.068(5) 0.035(4) 0.043(4) 0.058(4)
C16 0.032(3) 0.035(3) 0.045(3) -0.001(2) 0.018(2) 0.010(2)
C17 0.058(4) 0.104(6) 0.053(4) -0.014(4) 0.022(3) -0.050(4)
C18 0.055(4) 0.124(7) 0.041(4) -0.014(4) 0.010(3) -0.040(4)
C19 0.037(3) 0.071(4) 0.044(3) -0.016(3) 0.012(3) -0.025(3)
C20 0.072(5) 0.110(6) 0.055(4) -0.027(4) 0.027(4) -0.056(4)
C21 0.028(3) 0.046(3) 0.051(4) -0.015(3) 0.010(3) -0.004(2)

loop_
_atom_type_symbol
_atom_type_description
_atom_type_scat_dispersion_real
_atom_type_scat_dispersion_imag
_atom_type_scat_source
C C 0.0033 0.0016 'International Tables Vol C Tables 4.2.6.8 and 6.1.1.4'
H H 0.0000 0.0000 'International Tables Vol C Tables 4.2.6.8 and 6.1.1.4'
N N 0.0061 0.0033 'International Tables Vol C Tables 4.2.6.8 and 6.1.1.4'
O O 0.0106 0.0060 'International Tables Vol C Tables 4.2.6.8 and 6.1.1.4'
Y Y -2.7962 3.5667 'International Tables Vol C Tables 4.2.6.8 and 6.1.1.4'

loop_
_geom_angle_atom_site_label_1
_geom_angle_atom_site_label_2
_geom_angle_atom_site_label_3
_geom_angle
_geom_angle_site_symmetry_1
_geom_angle_site_symmetry_3
_geom_angle_publ_flag
O2 Y1 O6 153.14(16) . . ?
O2 Y1 O4 84.97(13) . . ?
O6 Y1 O4 97.56(14) . . ?
O2 Y1 O3 130.55(14) . . ?
O6 Y1 O3 75.37(15) . . ?
O4 Y1 O3 75.19(12) . . ?
O2 Y1 O7 85.39(13) . . ?
O6 Y1 O7 81.09(14) . . ?
O4 Y1 O7 154.72(13) . . ?
O3 Y1 O7 127.82(14) . . ?
O2 Y1 O1 75.17(15) . . ?
O6 Y1 O1 125.33(15) . . ?
O4 Y1 O1 117.27(14) . . ?
O3 Y1 O1 74.81(14) . . ?
O7 Y1 O1 82.51(15) . . ?
O2 Y1 O5 77.69(16) . . ?
O6 Y1 O5 76.94(16) . . ?
O4 Y1 O5 76.59(15) . . ?
O3 Y1 O5 136.98(15) . . ?
O7 Y1 O5 78.55(16) . . ?
O1 Y1 O5 147.92(16) . . ?
C21 O1 Y1 121.2(3) . . ?
C9 O2 Y1 163.7(4) 2_755 . ?
C16 O3 Y1 143.0(3) . . ?
C9 O4 Y1 136.2(3) . . ?
C21 O6 Y1 169.0(4) 5_765 . ?
C16 O7 Y1 134.4(3) 5_765 . ?
C2 C1 C20 122.2(6) . 3_445 ?
C1 C2 C17 117.8(5) . 3_445 ?
C1 C2 C3 122.1(5) . . ?
C17 C2 C3 120.1(5) 3_445 . ?
C8 C3 C4 118.0(5) . . ?
C8 C3 C2 123.3(5) . . ?
C4 C3 C2 118.5(6) . . ?
C5 C4 C3 119.3(6) . . ?
C4 C5 C6 121.9(6) . . ?
C5 C6 C7 117.9(5) . . ?
C5 C6 C9 120.5(5) . . ?
C7 C6 C9 121.6(5) . . ?
C8 C7 C6 121.0(6) . . ?
C3 C8 C7 121.7(6) . . ?
O2 C9 O4 124.7(4) 2_755 . ?
O2 C9 C6 117.5(5) 2_755 . ?
O4 C9 C6 117.6(5) . . ?
C15 C10 C11 115.6(5) . . ?
C15 C10 C10 121.9(7) . 7_665 ?
C11 C10 C10 122.4(7) . 7_665 ?
C12 C11 C10 121.4(6) . . ?
C13 C12 C11 122.0(6) . . ?
C12 C13 C14 117.2(5) . . ?
C12 C13 C16 121.9(5) . . ?
C14 C13 C16 120.9(5) . . ?
C15 C14 C13 120.8(6) . . ?
C14 C15 C10 122.7(6) . . ?
O3 C16 O7 126.1(4) . 5_765 ?
O3 C16 C13 116.6(5) . . ?
O7 C16 C13 117.3(5) 5_765 . ?
C18 C17 C2 121.7(6) . 3 ?
C17 C18 C19 120.9(6) . . ?
C18 C19 C20 118.0(5) . . ?
C18 C19 C21 121.6(5) . . ?
C20 C19 C21 120.3(5) . . ?
C1 C20 C19 119.3(6) 3 . ?
O1 C21 O6 122.3(5) . 5_765 ?
O1 C21 C19 119.1(5) . . ?
O6 C21 C19 118.5(6) 5_765 . ?

loop_
_geom_bond_atom_site_label_1
_geom_bond_atom_site_label_2
_geom_bond_distance
_geom_bond_site_symmetry_2
_geom_bond_publ_flag
Y1 O2 2.239(4) . ?
Y1 O6 2.263(4) . ?
Y1 O4 2.282(3) . ?
Y1 O3 2.295(4) . ?
Y1 O7 2.310(3) . ?
Y1 O1 2.323(3) . ?
Y1 O5 2.381(4) . ?
O1 C21 1.244(7) . ?
O2 C9 1.244(6) 2_755 ?
O3 C16 1.235(6) . ?
O4 C9 1.251(6) . ?
O6 C21 1.257(6) 5_765 ?
O7 C16 1.265(6) 5_765 ?
C1 C2 1.372(9) . ?
C1 C20 1.397(8) 3_445 ?
C2 C17 1.384(8) 3_445 ?
C2 C3 1.495(8) . ?
C3 C8 1.366(8) . ?
C3 C4 1.435(8) . ?
C4 C5 1.373(8) . ?
C5 C6 1.384(8) . ?
C6 C7 1.391(8) . ?
C6 C9 1.496(7) . ?
C7 C8 1.376(8) . ?
C9 O2 1.244(6) 2_755 ?
C10 C15 1.394(9) . ?
C10 C11 1.397(8) . ?
C10 C10 1.446(10) 7_665 ?
C11 C12 1.388(8) . ?
C12 C13 1.362(8) . ?
C13 C14 1.401(8) . ?
C13 C16 1.497(7) . ?
C14 C15 1.368(8) . ?
C16 O7 1.265(6) 5_765 ?
C17 C18 1.375(8) . ?
C17 C2 1.384(8) 3 ?
C18 C19 1.390(9) . ?
C19 C20 1.410(8) . ?
C19 C21 1.467(7) . ?
C20 C1 1.397(8) 3 ?
C21 O6 1.257(6) 5_765 ?
